data_8100625
loop_
_publ_author_name
'Bentefrit, B.'
'Lemoine, P.'
'Morgant, G.'
'Tomas, A.'
'Nguyen-Huy, D.'
'Viossat, B.'

_publ_section_title
;
Crystal structure of bis[(p-chlorophenyl)isopropylbiguadinium] 
tetrachloroplatinate(II) bisdimethylformamide, C~14~H~24~Cl~3~N~6~OPt~0.5~, 
and of bis[(p-chlorophenyl)isopropylbiguadinium] hexachloroplatinate(IV) 
bisdimethylformamide, C~28~H~46~Cl~8~N~12~O~2~Pt
;
_journal_issue 2
_journal_name_full 'Zeitschrift f\"ur Kristallographie - New Crystal Structures'
_journal_page_first 263
_journal_page_last 266
_journal_volume 217
_journal_year 2002
_chemical_formula_moiety 'C28 H46 Cl8 N12 O2 Pt'
_chemical_formula_sum 'C28 H46 Cl8 N12 O2 Pt'
_chemical_formula_weight 1061.46
_space_group_IT_number 14
_symmetry_cell_setting monoclinic
_symmetry_space_group_name_Hall '-P 2yn'
_symmetry_space_group_name_H-M 'P 1 21/n 1'
_cell_angle_alpha 90.00
_cell_angle_beta 101.23(2)
_cell_angle_gamma 90.00
_cell_formula_units_Z 2
_cell_length_a 10.604(2)
_cell_length_b 9.996(3)
_cell_length_c 21.103(7)
_cell_measurement_temperature 293(2)
_cell_volume 2194.0(11)
_diffrn_ambient_temperature 293(2)
_exptl_crystal_density_diffrn 1.607
_exptl_crystal_density_meas 1.61
_cod_original_sg_symbol_H-M 'P 21/n'
_cod_database_code 8100625

loop_
_symmetry_equiv_pos_as_xyz
'x, y, z'
'-x+1/2, y+1/2, -z+1/2'
'-x, -y, -z'
'x-1/2, -y-1/2, z-1/2'

loop_
_atom_site_label
_atom_site_type_symbol
_atom_site_fract_x
_atom_site_fract_y
_atom_site_fract_z
_atom_site_U_iso_or_equiv
_atom_site_adp_type
_atom_site_occupancy
_atom_site_symmetry_multiplicity
_atom_site_calc_flag
_atom_site_refinement_flags
_atom_site_disorder_assembly
_atom_site_disorder_group
Pt1 Pt 0.5000 0.5000 0.5000 0.03620(10) Uani 1 2 d S . .
Cl1 Cl 0.46234(18) 0.56418(19) 0.60002(8) 0.0535(4) Uani 1 4 d . . .
Cl2 Cl 0.68874(17) 0.3976(2) 0.55107(8) 0.0572(5) Uani 1 4 d . . .
Cl3 Cl 0.3895(2) 0.30358(19) 0.50810(9) 0.0614(5) Uani 1 4 d . . .
N1 N 0.4259(6) 0.2693(6) 0.6784(3) 0.0510(15) Uani 1 4 d . . .
H1 H 0.417(11) 0.305(12) 0.642(6) 0.160(11) Uiso 1 4 d . . .
C1 C 0.3003(6) 0.2265(7) 0.6833(3) 0.0451(15) Uani 1 4 d . . .
N2 N 0.6402(6) 0.3080(7) 0.7050(3) 0.0511(15) Uani 1 4 d . . .
H21 H 0.645(12) 0.327(13) 0.672(6) 0.160(11) Uiso 1 4 d . . .
H22 H 0.717(12) 0.310(13) 0.731(6) 0.160(11) Uiso 1 4 d . . .
C2 C 0.2763(8) 0.1203(9) 0.7220(4) 0.066(2) Uani 1 4 d . . .
H2 H 0.3442 0.0751 0.7478 0.160(11) Uiso 1 4 calc R . .
N3 N 0.5265(5) 0.2249(6) 0.7823(3) 0.0514(14) Uani 1 4 d . . .
C3 C 0.1532(9) 0.0833(9) 0.7219(4) 0.070(2) Uani 1 4 d . . .
H3 H 0.1374 0.0135 0.7484 0.160(11) Uiso 1 4 calc R . .
N4 N 0.7359(7) 0.1359(8) 0.8134(3) 0.0623(19) Uani 1 4 d . . .
H41 H 0.799(12) 0.124(14) 0.841(6) 0.160(11) Uiso 1 4 d . . .
H42 H 0.745(13) 0.106(15) 0.779(6) 0.160(11) Uiso 1 4 d . . .
C4 C 0.0519(7) 0.1463(9) 0.6835(4) 0.065(2) Uani 1 4 d . . .
N5 N 0.6242(6) 0.2059(8) 0.8882(3) 0.0622(18) Uani 1 4 d . . .
H5 H 0.684(11) 0.180(13) 0.916(6) 0.160(11) Uiso 1 4 d . . .
C5 C 0.0735(7) 0.2506(10) 0.6453(4) 0.068(2) Uani 1 4 d . . .
H50 H 0.0050 0.2953 0.6198 0.160(11) Uiso 1 4 calc R . .
C6 C 0.1992(7) 0.2893(9) 0.6450(4) 0.063(2) Uani 1 4 d . . .
H6 H 0.2147 0.3590 0.6183 0.160(11) Uiso 1 4 calc R . .
C7 C 0.5354(6) 0.2640(7) 0.7245(3) 0.0443(15) Uani 1 4 d . . .
C8 C 0.6302(6) 0.1910(7) 0.8274(3) 0.0468(16) Uani 1 4 d . . .
C9 C 0.5125(9) 0.2589(11) 0.9121(4) 0.079(3) Uani 1 4 d . . .
H9 H 0.4584 0.3085 0.8770 0.160(11) Uiso 1 4 calc R . .
Cl10 Cl -0.1032(2) 0.0922(3) 0.68247(14) 0.0991(9) Uani 1 4 d . . .
C10 C 0.4400(14) 0.1485(16) 0.9288(9) 0.184(8) Uani 1 4 d . . .
H101 H 0.4156 0.0913 0.8919 0.160(11) Uiso 1 4 calc R . .
H102 H 0.3643 0.1810 0.9423 0.160(11) Uiso 1 4 calc R . .
H103 H 0.4915 0.0989 0.9635 0.160(11) Uiso 1 4 calc R . .
C11 C 0.5548(13) 0.3507(16) 0.9655(6) 0.164(7) Uani 1 4 d . . .
H111 H 0.6032 0.4223 0.9513 0.160(11) Uiso 1 4 calc R . .
H112 H 0.6081 0.3038 1.0004 0.160(11) Uiso 1 4 calc R . .
H113 H 0.4813 0.3868 0.9798 0.160(11) Uiso 1 4 calc R . .
O50 O 0.6388(7) -0.0739(9) 0.7137(4) 0.115(3) Uani 1 4 d . . .
N50 N 0.4790(9) -0.0691(9) 0.6306(5) 0.092(3) Uani 1 4 d . . .
C51 C 0.5261(13) -0.1064(11) 0.6880(6) 0.126(5) Uani 1 4 d . . .
C52 C 0.5628(18) 0.0001(13) 0.5938(7) 0.154(7) Uani 1 4 d . . .
H521 H 0.5149 0.0218 0.5516 0.160(11) Uiso 1 4 calc R . .
H522 H 0.6336 -0.0569 0.5897 0.160(11) Uiso 1 4 calc R . .
H523 H 0.5948 0.0808 0.6159 0.160(11) Uiso 1 4 calc R . .
C53 C 0.3603(11) -0.0907(14) 0.5915(7) 0.151(6) Uani 1 4 d . . .
H531 H 0.3572 -0.0472 0.5507 0.160(11) Uiso 1 4 calc R . .
H532 H 0.2943 -0.0549 0.6120 0.160(11) Uiso 1 4 calc R . .
H533 H 0.3469 -0.1850 0.5848 0.160(11) Uiso 1 4 calc R . .

loop_
_atom_site_aniso_label
_atom_site_aniso_U_11
_atom_site_aniso_U_22
_atom_site_aniso_U_33
_atom_site_aniso_U_23
_atom_site_aniso_U_13
_atom_site_aniso_U_12
Pt1 0.03681(17) 0.03586(16) 0.03570(14) 0.00170(19) 0.00651(10) -0.0025(2)
Cl1 0.0610(11) 0.0586(11) 0.0431(8) -0.0036(8) 0.0152(7) 0.0028(9)
Cl2 0.0470(10) 0.0692(12) 0.0534(9) 0.0053(8) 0.0050(7) 0.0154(9)
Cl3 0.0708(12) 0.0501(10) 0.0622(10) 0.0062(8) 0.0103(9) -0.0209(10)
N1 0.044(3) 0.056(4) 0.049(3) 0.014(3) 0.002(3) -0.001(3)
C1 0.042(4) 0.048(4) 0.045(3) -0.001(3) 0.007(3) -0.001(3)
N2 0.042(3) 0.061(4) 0.052(3) 0.014(3) 0.012(3) -0.005(3)
C2 0.060(5) 0.063(5) 0.077(5) 0.016(4) 0.018(4) -0.009(4)
N3 0.041(3) 0.066(4) 0.046(3) 0.010(3) 0.008(2) 0.009(3)
C3 0.071(6) 0.060(5) 0.086(6) 0.004(5) 0.030(5) -0.011(5)
N4 0.052(4) 0.080(5) 0.056(4) 0.011(4) 0.012(3) 0.027(4)
C4 0.042(4) 0.083(6) 0.077(5) -0.010(5) 0.030(4) -0.014(4)
N5 0.060(4) 0.083(5) 0.041(3) 0.001(3) 0.005(3) 0.023(4)
C5 0.045(4) 0.102(7) 0.060(4) 0.004(5) 0.014(4) 0.002(5)
C6 0.048(4) 0.081(6) 0.062(4) 0.019(4) 0.012(3) 0.004(4)
C7 0.043(4) 0.041(4) 0.047(3) 0.006(3) 0.004(3) 0.004(3)
C8 0.044(4) 0.051(4) 0.043(3) 0.006(3) 0.005(3) 0.006(3)
C9 0.066(6) 0.116(8) 0.057(5) 0.013(5) 0.019(4) 0.030(6)
Cl10 0.0554(14) 0.132(2) 0.118(2) -0.0061(19) 0.0361(13) -0.0173(16)
C10 0.164(15) 0.185(17) 0.25(2) 0.033(15) 0.143(15) 0.027(14)
C11 0.183(14) 0.189(16) 0.117(10) -0.053(11) 0.023(10) 0.078(13)
O50 0.091(5) 0.113(6) 0.117(6) -0.024(5) -0.034(4) 0.026(5)
N50 0.093(7) 0.063(6) 0.102(7) -0.020(5) -0.026(5) 0.019(5)
C51 0.145(11) 0.075(7) 0.127(10) -0.016(7) -0.052(9) 0.041(8)
C52 0.23(2) 0.113(11) 0.109(10) -0.033(9) -0.007(12) 0.076(12)
C53 0.093(9) 0.134(12) 0.192(14) -0.067(11) -0.053(9) 0.024(9)

loop_
_geom_bond_atom_site_label_1
_geom_bond_atom_site_label_2
_geom_bond_distance
_geom_bond_site_symmetry_2
_geom_bond_publ_flag
Pt1 Cl3 2.3099(18) . ?
Pt1 Cl3 2.3099(18) 3_666 ?
Pt1 Cl1 2.3141(18) . ?
Pt1 Cl1 2.3141(18) 3_666 ?
Pt1 Cl2 2.3184(17) . ?
Pt1 Cl2 2.3184(17) 3_666 ?
N1 C7 1.363(8) . ?
N1 C1 1.422(9) . ?
C1 C6 1.364(9) . ?
C1 C2 1.392(10) . ?
N2 C7 1.332(9) . ?
C2 C3 1.356(10) . ?
N3 C7 1.301(8) . ?
N3 C8 1.350(8) . ?
C3 C4 1.366(11) . ?
N4 C8 1.333(9) . ?
C4 C5 1.365(12) . ?
C4 Cl10 1.727(7) . ?
N5 C8 1.307(8) . ?
N5 C9 1.473(10) . ?
C5 C6 1.389(10) . ?
C9 C10 1.428(16) . ?
C9 C11 1.453(15) . ?
O50 C51 1.255(13) . ?
N50 C51 1.273(14) . ?
N50 C53 1.381(12) . ?
N50 C52 1.463(18) . ?
